data_1513249
loop_
_publ_author_name
'Markey, Sophie J.'
'Lewis, William'
'Moody, Christopher J.'

_publ_section_title
;
 A New Route to \a-Carbolines Based on 6\p-Electrocyclization of
 Indole-3-alkenyl Oximes.
;
_journal_issue 24
_journal_name_full 'Organic letters'
_journal_page_first 6306
_journal_page_last 6308
_journal_paper_doi 10.1021/ol403191k
_journal_volume 15
_journal_year 2013
_chemical_formula_moiety 'C13 H10 N2 O2'
_chemical_formula_sum 'C13 H10 N2 O2'
_chemical_formula_weight 226.23
_chemical_name_systematic
;
 ?
;
_space_group_crystal_system monoclinic
_space_group_IT_number 14
_space_group_name_Hall '-P 2ybc'
_space_group_name_H-M_alt 'P 1 21/c 1'
_symmetry_space_group_name_Hall '-P 2ybc'
_symmetry_space_group_name_H-M 'P 1 21/c 1'
_atom_sites_solution_hydrogens geom
_atom_sites_solution_primary direct
_atom_sites_solution_secondary difmap
_audit_creation_date 2013-05-02
_audit_creation_method
;
  Olex2 1.2
  (compiled Apr 23 2013 17:59:47, GUI svn.r4466)
;
_cell_angle_alpha 90
_cell_angle_beta 119.12(2)
_cell_angle_gamma 90
_cell_formula_units_Z 4
_cell_length_a 16.051(3)
_cell_length_b 4.7507(6)
_cell_length_c 15.792(3)
_cell_measurement_reflns_used 1766
_cell_measurement_temperature 90(2)
_cell_measurement_theta_max 74.85
_cell_measurement_theta_min 5.48
_cell_volume 1052.0(4)
_computing_cell_refinement
;
CrysAlisPro, Agilent Technologies,
Version 1.171.35.21 (release 20-01-2012 CrysAlis171 .NET)
(compiled Jan 23 2012,18:06:46)
;
_computing_data_collection
;
CrysAlisPro, Agilent Technologies,
Version 1.171.35.21 (release 20-01-2012 CrysAlis171 .NET)
(compiled Jan 23 2012,18:06:46)
;
_computing_data_reduction
;
CrysAlisPro, Agilent Technologies,
Version 1.171.35.21 (release 20-01-2012 CrysAlis171 .NET)
(compiled Jan 23 2012,18:06:46)
;
_computing_molecular_graphics
;
O. V. Dolomanov, L. J. Bourhis, R. J. Gildea, J. A. K. Howard and H. Puschmann,
OLEX2: a complete structure solution, refinement and analysis program.
J. Appl. Cryst. (2009). 42, 339-341.
;
_computing_publication_material
;
O. V. Dolomanov, L. J. Bourhis, R. J. Gildea, J. A. K. Howard and H. Puschmann,
OLEX2: a complete structure solution, refinement and analysis program.
J. Appl. Cryst. (2009). 42, 339-341.
;
_computing_structure_refinement
;
SHELXL, G.M. Sheldrick, Acta Cryst.
(2008). A64, 112-122
;
_computing_structure_solution
;
XS, G.M. Sheldrick, Acta Cryst.
(2008). A64, 112-122
;
_diffrn_ambient_temperature 90(2)
_diffrn_detector_area_resol_mean 10.3613
_diffrn_measured_fraction_theta_full 0.994
_diffrn_measured_fraction_theta_max 0.959
_diffrn_measurement_details
;
  1 omega  -65.00   23.00   2.0000    3.0000
omega____ theta____ kappa____ phi______ frames
    -      -43.9127   57.0000   60.0000 44

  2 omega  -68.00   24.00   2.0000    3.0000
omega____ theta____ kappa____ phi______ frames
    -      -43.9127   57.0000 -180.0000 46

  3 omega   25.00   63.00   2.0000    3.0000
omega____ theta____ kappa____ phi______ frames
    -       43.9127   57.0000  -60.0000 19

  4 omega   62.00   88.00   2.0000    5.0000
omega____ theta____ kappa____ phi______ frames
    -      105.8472  -95.0000  -60.0000 13

  5 omega   39.00   69.00   2.0000    5.0000
omega____ theta____ kappa____ phi______ frames
    -      105.8472  -30.0000   30.0000 15

  6 omega   48.00   78.00   2.0000    5.0000
omega____ theta____ kappa____ phi______ frames
    -      105.8472  -45.0000   60.0000 15

  7 omega   33.00   69.00   2.0000    5.0000
omega____ theta____ kappa____ phi______ frames
    -      105.8472  -30.0000   90.0000 18

  8 omega   33.00   59.00   2.0000    5.0000
omega____ theta____ kappa____ phi______ frames
    -      105.8472  -30.0000    0.0000 13

  9 omega   86.00  148.00   2.0000    5.0000
omega____ theta____ kappa____ phi______ frames
    -      105.8472   30.0000 -120.0000 31

 10 omega   36.00   64.00   2.0000    5.0000
omega____ theta____ kappa____ phi______ frames
    -      105.8472  -30.0000  -60.0000 14

 11 omega   38.00   70.00   2.0000    5.0000
omega____ theta____ kappa____ phi______ frames
    -      105.8472  -45.0000   28.0000 16

 12 omega   33.00   69.00   2.0000    5.0000
omega____ theta____ kappa____ phi______ frames
    -      105.8472  -30.0000  120.0000 18

 13 omega   43.00   69.00   2.0000    5.0000
omega____ theta____ kappa____ phi______ frames
    -      105.8472  -45.0000  -30.0000 13

 14 omega   46.00  110.00   2.0000    5.0000
omega____ theta____ kappa____ phi______ frames
    -      105.8472  -95.0000 -180.0000 32

 15 omega   87.00  157.00   2.0000    5.0000
omega____ theta____ kappa____ phi______ frames
    -      105.8472   45.0000  -90.0000 35
;
_diffrn_measurement_device_type 'SuperNova, Single source at offset), Atlas'
_diffrn_measurement_method '\w scans'
_diffrn_orient_matrix_UB_11 -0.0893304000
_diffrn_orient_matrix_UB_12 -0.0455378000
_diffrn_orient_matrix_UB_13 -0.0992829000
_diffrn_orient_matrix_UB_21 -0.0450565000
_diffrn_orient_matrix_UB_22 -0.1778791000
_diffrn_orient_matrix_UB_23 0.0487348000
_diffrn_orient_matrix_UB_31 -0.0453594000
_diffrn_orient_matrix_UB_32 0.2672728000
_diffrn_orient_matrix_UB_33 0.0155090000
_diffrn_radiation_monochromator mirror
_diffrn_radiation_type 'Cu K\a'
_diffrn_radiation_wavelength 1.5418
_diffrn_reflns_av_R_equivalents 0.0200
_diffrn_reflns_av_unetI/netI 0.0232
_diffrn_reflns_Laue_measured_fraction_full 0.994
_diffrn_reflns_Laue_measured_fraction_max 0.959
_diffrn_reflns_limit_h_max 10
_diffrn_reflns_limit_h_min -19
_diffrn_reflns_limit_k_max 5
_diffrn_reflns_limit_k_min -5
_diffrn_reflns_limit_l_max 19
_diffrn_reflns_limit_l_min -15
_diffrn_reflns_number 4141
_diffrn_reflns_point_group_measured_fraction_full 0.994
_diffrn_reflns_point_group_measured_fraction_max 0.959
_diffrn_reflns_theta_full 67.684
_diffrn_reflns_theta_max 75.020
_diffrn_reflns_theta_min 5.603
_diffrn_source 'SuperNova (Cu) X-ray Source'
_diffrn_standards_number 0
_exptl_absorpt_coefficient_mu 0.810
_exptl_absorpt_correction_T_max 1.317
_exptl_absorpt_correction_T_min 0.968
_exptl_absorpt_correction_type gaussian
_exptl_absorpt_process_details
;
CrysAlisPro, Agilent Technologies,
Version 1.171.35.21 (release 20-01-2012 CrysAlis171 .NET)
(compiled Jan 23 2012,18:06:46)
Numerical absorption correction based on gaussian integration over
            a multifaceted crystal model
;
_exptl_crystal_colour colourless
_exptl_crystal_colour_primary colourless
_exptl_crystal_density_diffrn 1.428
_exptl_crystal_density_method 'not measured'
_exptl_crystal_description rod
_exptl_crystal_F_000 472
_exptl_crystal_size_max 0.6693
_exptl_crystal_size_mid 0.1385
_exptl_crystal_size_min 0.0692
_refine_diff_density_max 0.346
_refine_diff_density_min -0.235
_refine_diff_density_rms 0.046
_refine_ls_extinction_method none
_refine_ls_goodness_of_fit_ref 1.044
_refine_ls_hydrogen_treatment constr
_refine_ls_matrix_type full
_refine_ls_number_parameters 155
_refine_ls_number_reflns 2059
_refine_ls_number_restraints 0
_refine_ls_restrained_S_all 1.044
_refine_ls_R_factor_all 0.0443
_refine_ls_R_factor_gt 0.0390
_refine_ls_shift/su_max 0.000
_refine_ls_shift/su_mean 0.000
_refine_ls_structure_factor_coef Fsqd
_refine_ls_weighting_details
;
 w=1/[\s^2^(Fo^2^)+(0.0548P)^2^+0.4778P]
 where P=(Fo^2^+2Fc^2^)/3
;
_refine_ls_weighting_scheme calc
_refine_ls_wR_factor_gt 0.1024
_refine_ls_wR_factor_ref 0.1074
_reflns_Friedel_coverage 0.000
_reflns_number_gt 1823
_reflns_number_total 2059
_reflns_threshold_expression 'I > 2\s(I)'
_cod_data_source_file ol403191k_si_001.cif
_cod_data_source_block sjmcmb
_cod_database_code 1513249
_nottingham_internal_coll_name SJMCMB
_nottingham_internal_coll_type custom
_nottingham_internal_coll_frame_time '3.0000 and 5.0000'
_nottingham_internal_coll_frame_width 2.0000
_nottingham_internal_coll_frame_method '\w scans'
_nottingham_internal_coll_user WL
_nottingham_internal_coll_date 22/6/2012
_nottingham_internal_coll_location NOTTS
_nottingham_internal_process_user WL
_nottingham_internal_process_date 22/06/2012
_nottingham_internal_solution_user WL
_nottingham_internal_refinement_user WL
_nottingham_internal_validation_user WL
_chemical_oxdiff_formula 'C13 H10 N2 O'
_chemical_oxdiff_usercomment 'SJMCMB #11596 IN FOMBLIN FIML ON MICROMOUNT FOR SJM/CJM'
_reflns_odcompleteness_completeness 99.20
_reflns_odcompleteness_iscentric 1
_reflns_odcompleteness_theta 67.13
_olex2_refinement_description
;
1. Fixed Uiso
 At 1.2 times of:
  All C(H) groups, All N(H) groups
 At 1.5 times of:
  All C(H,H,H) groups
2.a Aromatic/amide H refined with riding coordinates:
 C2(H2), C3(H3), C5(H5), C6(H6), C7(H7), C8(H8), N9(H9)
2.b Idealised Me refined as rotating group:
 C13(H13A,H13B,H13C)
;
_shelx_space_group_comment
;
The symmetry employed for this shelxl refinement is uniquely defined
by the following loop, which should always be used as a source of
symmetry information in preference to the above space-group names.
They are only intended as comments.
;
_shelxl_version_number 2013-2

loop_
_space_group_symop_operation_xyz
'x, y, z'
'-x, y+1/2, -z+1/2'
'-x, -y, -z'
'x, -y-1/2, z-1/2'

loop_
_atom_site_label
_atom_site_type_symbol
_atom_site_fract_x
_atom_site_fract_y
_atom_site_fract_z
_atom_site_U_iso_or_equiv
_atom_site_adp_type
_atom_site_occupancy
_atom_site_site_symmetry_order
_atom_site_calc_flag
_atom_site_refinement_flags_posn
_atom_site_refinement_flags_adp
N1 N 0.39036(8) 0.2503(2) 0.43266(8) 0.0181(3) Uani 1 1 d . .
C2 C 0.32378(10) 0.4347(3) 0.37443(10) 0.0193(3) Uani 1 1 d . .
H2 H 0.3378 0.5517 0.3342 0.023 Uiso 1 1 calc R U
C3 C 0.23564(10) 0.4646(3) 0.36953(10) 0.0196(3) Uani 1 1 d . .
H3 H 0.1915 0.5993 0.3267 0.024 Uiso 1 1 calc R U
C4 C 0.21103(10) 0.2979(3) 0.42720(10) 0.0186(3) Uani 1 1 d . .
C4A C 0.27824(10) 0.1031(3) 0.48986(9) 0.0171(3) Uani 1 1 d . .
C4B C 0.28817(10) -0.1040(3) 0.56183(10) 0.0177(3) Uani 1 1 d . .
C5 C 0.23046(10) -0.2039(3) 0.59974(10) 0.0205(3) Uani 1 1 d . .
H5 H 0.1684 -0.1293 0.5777 0.025 Uiso 1 1 calc R U
C6 C 0.26571(11) -0.4126(3) 0.66963(10) 0.0227(3) Uani 1 1 d . .
H6 H 0.2271 -0.4807 0.6955 0.027 Uiso 1 1 calc R U
C7 C 0.35688(10) -0.5260(3) 0.70315(10) 0.0216(3) Uani 1 1 d . .
H7 H 0.3789 -0.6690 0.7513 0.026 Uiso 1 1 calc R U
C8 C 0.41549(10) -0.4328(3) 0.66731(10) 0.0191(3) Uani 1 1 d . .
H8 H 0.4774 -0.5095 0.6896 0.023 Uiso 1 1 calc R U
C8A C 0.37998(10) -0.2226(3) 0.59733(10) 0.0170(3) Uani 1 1 d . .
C9A C 0.36645(9) 0.0950(3) 0.48779(9) 0.0164(3) Uani 1 1 d . .
N9 N 0.42595(8) -0.0989(2) 0.55221(8) 0.0174(3) Uani 1 1 d . .
H9 H 0.4839 -0.1388 0.5633 0.021 Uiso 1 1 calc R U
C10 C 0.11556(10) 0.3345(3) 0.42061(10) 0.0217(3) Uani 1 1 d . .
O11 O 0.08465(8) 0.1952(3) 0.46246(9) 0.0360(3) Uani 1 1 d . .
O12 O 0.06696(8) 0.5480(3) 0.36143(8) 0.0317(3) Uani 1 1 d . .
C13 C -0.02622(12) 0.6005(4) 0.35162(13) 0.0381(4) Uani 1 1 d . .
H13A H -0.0560 0.7603 0.3079 0.057 Uiso 1 1 calc R U
H13B H -0.0194 0.6437 0.4154 0.057 Uiso 1 1 calc R U
H13C H -0.0663 0.4329 0.3250 0.057 Uiso 1 1 calc R U

loop_
_atom_site_aniso_label
_atom_site_aniso_U_11
_atom_site_aniso_U_22
_atom_site_aniso_U_33
_atom_site_aniso_U_23
_atom_site_aniso_U_13
_atom_site_aniso_U_12
N1 0.0192(6) 0.0190(6) 0.0196(6) -0.0007(4) 0.0121(5) 0.0001(4)
C2 0.0229(7) 0.0195(7) 0.0185(6) -0.0001(5) 0.0123(6) 0.0012(5)
C3 0.0193(7) 0.0204(7) 0.0187(6) -0.0014(5) 0.0088(5) 0.0030(5)
C4 0.0172(7) 0.0200(7) 0.0188(6) -0.0050(5) 0.0090(5) -0.0004(5)
C4A 0.0164(6) 0.0184(7) 0.0191(6) -0.0051(5) 0.0107(5) -0.0022(5)
C4B 0.0177(7) 0.0181(7) 0.0186(6) -0.0050(5) 0.0099(5) -0.0027(5)
C5 0.0190(7) 0.0235(7) 0.0231(7) -0.0046(6) 0.0134(6) -0.0024(5)
C6 0.0239(7) 0.0260(8) 0.0243(7) -0.0035(6) 0.0165(6) -0.0058(6)
C7 0.0259(7) 0.0219(7) 0.0190(7) -0.0004(6) 0.0125(6) -0.0036(6)
C8 0.0182(7) 0.0203(7) 0.0189(6) -0.0022(5) 0.0090(5) -0.0020(5)
C8A 0.0173(6) 0.0182(7) 0.0177(6) -0.0041(5) 0.0103(5) -0.0040(5)
C9A 0.0158(7) 0.0174(7) 0.0173(6) -0.0030(5) 0.0091(5) -0.0003(5)
N9 0.0153(6) 0.0200(6) 0.0203(6) 0.0015(5) 0.0112(5) 0.0011(4)
C10 0.0173(7) 0.0244(7) 0.0233(7) -0.0030(6) 0.0098(6) 0.0013(6)
O11 0.0247(6) 0.0349(7) 0.0568(8) 0.0112(6) 0.0263(6) 0.0056(5)
O12 0.0205(6) 0.0457(7) 0.0317(6) 0.0102(5) 0.0149(5) 0.0128(5)
C13 0.0196(8) 0.0541(12) 0.0417(10) 0.0094(9) 0.0158(7) 0.0134(8)

loop_
_atom_type_symbol
_atom_type_description
_atom_type_scat_dispersion_real
_atom_type_scat_dispersion_imag
_atom_type_scat_source
C C 0.0181 0.0091 'International Tables Vol C Tables 4.2.6.8 and 6.1.1.4'
H H 0.0000 0.0000 'International Tables Vol C Tables 4.2.6.8 and 6.1.1.4'
N N 0.0311 0.0180 'International Tables Vol C Tables 4.2.6.8 and 6.1.1.4'
O O 0.0492 0.0322 'International Tables Vol C Tables 4.2.6.8 and 6.1.1.4'

loop_
_exptl_crystal_face_index_h
_exptl_crystal_face_index_k
_exptl_crystal_face_index_l
_exptl_crystal_face_perp_dist
_exptl_oxdiff_crystal_face_indexfrac_h
_exptl_oxdiff_crystal_face_indexfrac_k
_exptl_oxdiff_crystal_face_indexfrac_l
_exptl_oxdiff_crystal_face_x
_exptl_oxdiff_crystal_face_y
_exptl_oxdiff_crystal_face_z
9 0 0 0.0682 9.0002 -0.0001 -0.0006 -0.8039 -0.4055 -0.4083
-9 0 0 0.0010 -9.0002 0.0001 0.0006 0.8039 0.4055 0.4083
7 0 -10 0.0733 6.9990 -0.0002 -9.9999 0.3676 -0.8027 -0.4726
-7 0 10 0.0623 -6.9990 0.0002 9.9999 -0.3676 0.8027 0.4726
1 3 -5 0.2432 1.0005 3.0000 -5.0002 0.2704 -0.8224 0.6789
3 -3 0 0.3702 2.9990 -3.0001 0.0002 -0.1313 0.3985 -0.9379
-2 -2 6 0.3166 -2.0000 -1.9999 6.0001 -0.3260 0.7383 -0.3508
-6 3 4 0.2278 -5.9986 3.0001 3.9998 0.0021 -0.0685 1.1360
0 3 5 0.2459 0.0017 3.0001 4.9993 -0.6331 -0.2901 0.8793
0 0 9 0.0749 0.0011 0.0001 8.9995 -0.8936 0.4385 0.1396
0 0 -9 0.0445 -0.0011 -0.0001 -8.9995 0.8936 -0.4385 -0.1396

loop_
_geom_angle_atom_site_label_1
_geom_angle_atom_site_label_2
_geom_angle_atom_site_label_3
_geom_angle
C9A N1 C2 115.03(12)
N1 C2 H2 118.1
N1 C2 C3 123.81(13)
C3 C2 H2 118.1
C2 C3 H3 119.7
C2 C3 C4 120.58(13)
C4 C3 H3 119.7
C3 C4 C10 119.52(13)
C4A C4 C3 117.97(13)
C4A C4 C10 122.51(13)
C4 C4A C4B 138.97(13)
C4 C4A C9A 115.59(12)
C9A C4A C4B 105.44(12)
C5 C4B C4A 135.80(13)
C5 C4B C8A 118.15(13)
C8A C4B C4A 106.05(12)
C4B C5 H5 120.6
C6 C5 C4B 118.86(13)
C6 C5 H5 120.6
C5 C6 H6 119.2
C5 C6 C7 121.61(13)
C7 C6 H6 119.2
C6 C7 H7 119.5
C8 C7 C6 121.04(14)
C8 C7 H7 119.5
C7 C8 H8 121.4
C7 C8 C8A 117.21(13)
C8A C8 H8 121.4
C8 C8A C4B 123.13(12)
N9 C8A C4B 109.96(12)
N9 C8A C8 126.91(12)
N1 C9A C4A 127.02(13)
N1 C9A N9 122.90(12)
N9 C9A C4A 110.07(11)
C8A N9 H9 125.8
C9A N9 C8A 108.48(11)
C9A N9 H9 125.8
O11 C10 C4 125.59(14)
O11 C10 O12 122.98(13)
O12 C10 C4 111.43(12)
C10 O12 C13 115.13(12)
O12 C13 H13A 109.5
O12 C13 H13B 109.5
O12 C13 H13C 109.5
H13A C13 H13B 109.5
H13A C13 H13C 109.5
H13B C13 H13C 109.5

loop_
_geom_bond_atom_site_label_1
_geom_bond_atom_site_label_2
_geom_bond_distance
N1 C2 1.3412(18)
N1 C9A 1.3322(18)
C2 H2 0.9500
C2 C3 1.3859(19)
C3 H3 0.9500
C3 C4 1.401(2)
C4 C4A 1.400(2)
C4 C10 1.4946(19)
C4A C4B 1.452(2)
C4A C9A 1.4327(18)
C4B C5 1.4076(19)
C4B C8A 1.414(2)
C5 H5 0.9500
C5 C6 1.383(2)
C6 H6 0.9500
C6 C7 1.399(2)
C7 H7 0.9500
C7 C8 1.3854(19)
C8 H8 0.9500
C8 C8A 1.390(2)
C8A N9 1.3817(17)
C9A N9 1.3600(18)
N9 H9 0.8800
C10 O11 1.2001(19)
C10 O12 1.3422(19)
O12 C13 1.4482(18)
C13 H13A 0.9800
C13 H13B 0.9800
C13 H13C 0.9800

loop_
_geom_hbond_atom_site_label_D
_geom_hbond_atom_site_label_H
_geom_hbond_atom_site_label_A
_geom_hbond_distance_DH
_geom_hbond_distance_HA
_geom_hbond_distance_DA
_geom_hbond_angle_DHA
_geom_hbond_site_symmetry_A
N9 H9 N1 0.88 2.06 2.9295(17) 171.3 3_656

loop_
_geom_torsion_atom_site_label_1
_geom_torsion_atom_site_label_2
_geom_torsion_atom_site_label_3
_geom_torsion_atom_site_label_4
_geom_torsion
N1 C2 C3 C4 0.0(2)
N1 C9A N9 C8A -179.95(12)
C2 N1 C9A C4A 0.9(2)
C2 N1 C9A N9 -178.83(12)
C2 C3 C4 C4A 0.4(2)
C2 C3 C4 C10 179.93(13)
C3 C4 C4A C4B 178.67(15)
C3 C4 C4A C9A -0.22(18)
C3 C4 C10 O11 176.02(14)
C3 C4 C10 O12 -4.40(19)
C4 C4A C4B C5 1.2(3)
C4 C4A C4B C8A -179.30(16)
C4 C4A C9A N1 -0.5(2)
C4 C4A C9A N9 179.29(11)
C4 C10 O12 C13 -179.36(13)
C4A C4 C10 O11 -4.5(2)
C4A C4 C10 O12 175.10(12)
C4A C4B C5 C6 179.41(15)
C4A C4B C8A C8 -179.35(12)
C4A C4B C8A N9 0.54(15)
C4A C9A N9 C8A 0.28(15)
C4B C4A C9A N1 -179.70(13)
C4B C4A C9A N9 0.05(15)
C4B C5 C6 C7 -0.1(2)
C4B C8A N9 C9A -0.52(15)
C5 C4B C8A C8 0.2(2)
C5 C4B C8A N9 -179.87(11)
C5 C6 C7 C8 0.0(2)
C6 C7 C8 C8A 0.2(2)
C7 C8 C8A C4B -0.3(2)
C7 C8 C8A N9 179.79(13)
C8 C8A N9 C9A 179.36(13)
C8A C4B C5 C6 0.0(2)
C9A N1 C2 C3 -0.7(2)
C9A C4A C4B C5 -179.84(15)
C9A C4A C4B C8A -0.35(14)
C10 C4 C4A C4B -0.8(3)
C10 C4 C4A C9A -179.72(12)
O11 C10 O12 C13 0.2(2)
